data_7250424
loop_
_publ_author_name
'Sato, Kei-ichi'
'Hattori, Mineyuki'
'Yamanoi, Yoshinori'

_publ_section_title
;
 CP/MAS NMR studies on binding environment of CH3CN in Cu(i) complexes
 with disilane-bridged bis(methylpyridine) ligands
;
_journal_issue 21
_journal_name_full 'RSC Advances'
_journal_page_first 16968
_journal_page_last 16972
_journal_paper_doi 10.1039/D5RA02962G
_journal_volume 15
_journal_year 2025
_chemical_formula_moiety 'C32 H48 Cu4 I4 N4 Si4'
_chemical_formula_sum 'C32 H48 Cu4 I4 N4 Si4'
_chemical_formula_weight 1362.86
_chemical_name_systematic 20220606L2CuI100K
_space_group_crystal_system monoclinic
_space_group_IT_number 14
_space_group_name_Hall '-P 2yn'
_space_group_name_H-M_alt 'P 1 21/n 1'
_atom_sites_solution_hydrogens geom
_atom_sites_solution_primary iterative
_audit_creation_date 2025-04-23
_audit_creation_method
;
Olex2 1.5
(compiled 2023.08.24 svn.re1ec1418 for OlexSys, GUI svn.r6817)
;
_audit_update_record
;
2025-04-23 deposited with the CCDC.	2025-05-12 downloaded from the CCDC.
;
_cell_angle_alpha 90
_cell_angle_beta 98.366(2)
_cell_angle_gamma 90
_cell_formula_units_Z 2
_cell_length_a 9.8145(5)
_cell_length_b 14.0010(8)
_cell_length_c 16.7363(10)
_cell_measurement_reflns_used 9717
_cell_measurement_temperature 109.00
_cell_measurement_theta_max 25.01
_cell_measurement_theta_min 2.70
_cell_volume 2275.3(2)
_computing_cell_refinement 'SAINT V8.40B (?, 2016)'
_computing_data_reduction 'SAINT V8.40B (?, 2016)'
_computing_molecular_graphics 'Olex2 1.5 (Dolomanov et al., 2009)'
_computing_publication_material 'Olex2 1.5 (Dolomanov et al., 2009)'
_computing_structure_refinement 'SHELXL 2018/3 (Sheldrick, 2015)'
_computing_structure_solution 'olex2.solve 1.5 (Bourhis et al., 2015)'
_diffrn_ambient_temperature 109.00
_diffrn_measured_fraction_theta_full 0.998
_diffrn_measured_fraction_theta_max 0.998
_diffrn_measurement_device_type 'Bruker APEX-II CCD'
_diffrn_measurement_method '\f and \w scans'
_diffrn_radiation_type MoK\a
_diffrn_radiation_wavelength 0.71073
_diffrn_reflns_av_R_equivalents 0.0430
_diffrn_reflns_av_unetI/netI 0.0201
_diffrn_reflns_Laue_measured_fraction_full 0.998
_diffrn_reflns_Laue_measured_fraction_max 0.998
_diffrn_reflns_limit_h_max 11
_diffrn_reflns_limit_h_min -11
_diffrn_reflns_limit_k_max 16
_diffrn_reflns_limit_k_min -16
_diffrn_reflns_limit_l_max 19
_diffrn_reflns_limit_l_min -19
_diffrn_reflns_number 50138
_diffrn_reflns_point_group_measured_fraction_full 0.998
_diffrn_reflns_point_group_measured_fraction_max 0.998
_diffrn_reflns_theta_full 25.026
_diffrn_reflns_theta_max 25.026
_diffrn_reflns_theta_min 1.905
_exptl_absorpt_coefficient_mu 4.690
_exptl_absorpt_correction_T_max 0.7452
_exptl_absorpt_correction_T_min 0.5273
_exptl_absorpt_correction_type none
_exptl_absorpt_process_details
;
SADABS-2016/2 (Bruker,2016/2) was used for absorption correction.
wR2(int) was 0.0840 before and 0.0545 after correction.
The Ratio of minimum to maximum transmission is 0.7076.
The \l/2 correction factor is Not present.
;
_exptl_crystal_colour 'clear yellowish colourless'
_exptl_crystal_colour_lustre clear
_exptl_crystal_colour_modifier yellowish
_exptl_crystal_colour_primary colourless
_exptl_crystal_density_diffrn 1.989
_exptl_crystal_description block
_exptl_crystal_F_000 1304
_exptl_crystal_size_max 0.11
_exptl_crystal_size_mid 0.1
_exptl_crystal_size_min 0.1
_refine_diff_density_max 0.618
_refine_diff_density_min -0.814
_refine_diff_density_rms 0.079
_refine_ls_extinction_method none
_refine_ls_goodness_of_fit_ref 1.063
_refine_ls_hydrogen_treatment constr
_refine_ls_matrix_type full
_refine_ls_number_parameters 223
_refine_ls_number_reflns 4014
_refine_ls_number_restraints 0
_refine_ls_restrained_S_all 1.063
_refine_ls_R_factor_all 0.0184
_refine_ls_R_factor_gt 0.0177
_refine_ls_shift/su_max 0.002
_refine_ls_shift/su_mean 0.000
_refine_ls_structure_factor_coef Fsqd
_refine_ls_weighting_details 'w=1/[\s^2^(Fo^2^)+(0.0158P)^2^+4.0856P] where P=(Fo^2^+2Fc^2^)/3'
_refine_ls_weighting_scheme calc
_refine_ls_wR_factor_gt 0.0459
_refine_ls_wR_factor_ref 0.0462
_reflns_Friedel_coverage 0.000
_reflns_number_gt 3880
_reflns_number_total 4014
_reflns_threshold_expression 'I > 2\s(I)'
_cod_data_source_file d5ra02962g2.cif
_cod_data_source_block mo_20220606l2100k_0m_a
_cod_database_code 7250424
_shelx_shelxl_version_number 2018/3
_shelx_space_group_comment
;
The symmetry employed for this shelxl refinement is uniquely defined
by the following loop, which should always be used as a source of
symmetry information in preference to the above space-group names.
They are only intended as comments.
;
_shelx_estimated_absorpt_t_max 0.651
_shelx_estimated_absorpt_t_min 0.626
_olex2_refinement_description
;
1. Fixed Uiso
 At 1.2 times of:
  All C(H) groups
 At 1.5 times of:
  All C(H,H,H) groups
2.a Aromatic/amide H refined with riding coordinates:
 C1(H1), C2(H2), C4(H4), C7(H7), C8(H8), C10(H10)
2.b Idealised Me refined as rotating group:
 C6(H6A,H6B,H6C), C12(H12A,H12B,H12C), C13(H13A,H13B,H13C), C14(H14A,H14B,
 H14C), C15(H15A,H15B,H15C), C16(H16A,H16B,H16C)
;
_olex2_submission_special_instructions 'No special instructions were received'

loop_
_space_group_symop_operation_xyz
'x, y, z'
'-x+1/2, y+1/2, -z+1/2'
'-x, -y, -z'
'x-1/2, -y-1/2, z-1/2'

loop_
_atom_site_label
_atom_site_type_symbol
_atom_site_fract_x
_atom_site_fract_y
_atom_site_fract_z
_atom_site_U_iso_or_equiv
_atom_site_adp_type
_atom_site_occupancy
_atom_site_site_symmetry_order
_atom_site_calc_flag
_atom_site_refinement_flags_posn
_atom_site_refinement_flags_adp
_atom_site_refinement_flags_occupancy
_atom_site_disorder_assembly
_atom_site_disorder_group
C1 C 0.2824(3) 0.71354(18) 0.18454(15) 0.0175(5) Uani 1 1 d . . . . .
H1 H 0.287484 0.704934 0.128738 0.021 Uiso 1 1 calc R U . . .
Cu1 Cu 0.56847(3) 0.66271(2) 0.20177(2) 0.01794(8) Uani 1 1 d . . . . .
I1 I 0.56652(2) 0.76229(2) 0.06085(2) 0.02066(6) Uani 1 1 d . . . . .
N1 N 0.3979(2) 0.70316(15) 0.23785(12) 0.0164(4) Uani 1 1 d . . . . .
Si1 Si 0.56015(7) 0.70970(5) 0.38809(4) 0.01676(14) Uani 1 1 d . . . . .
C2 C 0.1570(3) 0.73617(17) 0.20748(15) 0.0171(5) Uani 1 1 d . . . . .
H2 H 0.077967 0.742713 0.167734 0.020 Uiso 1 1 calc R U . . .
Cu2 Cu 0.51706(3) 0.58946(2) 0.02286(2) 0.02386(9) Uani 1 1 d . . . . .
I2 I 0.31274(2) 0.49488(2) 0.05915(2) 0.02917(6) Uani 1 1 d . . . . .
N2 N 0.7422(2) 0.59519(15) 0.22524(12) 0.0171(4) Uani 1 1 d . . . . .
Si2 Si 0.65837(7) 0.55830(5) 0.37526(4) 0.01612(14) Uani 1 1 d . . . . .
C3 C 0.1458(3) 0.74941(17) 0.28842(15) 0.0169(5) Uani 1 1 d . . . . .
C4 C 0.2669(3) 0.74112(17) 0.34326(15) 0.0171(5) Uani 1 1 d . . . . .
H4 H 0.264081 0.751309 0.399123 0.021 Uiso 1 1 calc R U . . .
C5 C 0.3913(3) 0.71823(17) 0.31760(15) 0.0164(5) Uani 1 1 d . . . . .
C6 C 0.0102(3) 0.77171(19) 0.31545(16) 0.0208(5) Uani 1 1 d . . . . .
H6A H 0.005116 0.840235 0.326579 0.031 Uiso 1 1 calc R U . . .
H6B H 0.001725 0.735543 0.364616 0.031 Uiso 1 1 calc R U . . .
H6C H -0.064811 0.753927 0.272819 0.031 Uiso 1 1 calc R U . . .
C7 C 0.8279(3) 0.58882(18) 0.16922(15) 0.0193(5) Uani 1 1 d . . . . .
H7 H 0.797977 0.613855 0.116852 0.023 Uiso 1 1 calc R U . . .
C8 C 0.9570(3) 0.54767(18) 0.18440(16) 0.0200(5) Uani 1 1 d . . . . .
H8 H 1.012763 0.543611 0.142657 0.024 Uiso 1 1 calc R U . . .
C9 C 1.0049(3) 0.51233(17) 0.26062(16) 0.0191(5) Uani 1 1 d . . . . .
C10 C 0.9156(3) 0.51792(18) 0.31800(16) 0.0188(5) Uani 1 1 d . . . . .
H10 H 0.944486 0.493509 0.370697 0.023 Uiso 1 1 calc R U . . .
C11 C 0.7856(3) 0.55817(17) 0.30021(15) 0.0163(5) Uani 1 1 d . . . . .
C12 C 1.1469(3) 0.4707(2) 0.28079(18) 0.0267(6) Uani 1 1 d . . . . .
H12A H 1.212728 0.521823 0.298350 0.040 Uiso 1 1 calc R U . . .
H12B H 1.172959 0.439394 0.232862 0.040 Uiso 1 1 calc R U . . .
H12C H 1.147699 0.423771 0.324289 0.040 Uiso 1 1 calc R U . . .
C13 C 0.6760(3) 0.8087(2) 0.36533(18) 0.0256(6) Uani 1 1 d . . . . .
H13A H 0.766954 0.800382 0.397524 0.038 Uiso 1 1 calc R U . . .
H13B H 0.636909 0.869997 0.378736 0.038 Uiso 1 1 calc R U . . .
H13C H 0.685008 0.807527 0.307784 0.038 Uiso 1 1 calc R U . . .
C14 C 0.5220(3) 0.7241(2) 0.49367(16) 0.0277(6) Uani 1 1 d . . . . .
H14A H 0.454361 0.676086 0.504412 0.041 Uiso 1 1 calc R U . . .
H14B H 0.484691 0.788139 0.500174 0.041 Uiso 1 1 calc R U . . .
H14C H 0.606940 0.715767 0.531750 0.041 Uiso 1 1 calc R U . . .
C15 C 0.7525(3) 0.5234(2) 0.47660(16) 0.0239(6) Uani 1 1 d . . . . .
H15A H 0.823767 0.570967 0.494360 0.036 Uiso 1 1 calc R U . . .
H15B H 0.795564 0.460735 0.472672 0.036 Uiso 1 1 calc R U . . .
H15C H 0.687483 0.520227 0.515740 0.036 Uiso 1 1 calc R U . . .
C16 C 0.5264(3) 0.4656(2) 0.33927(17) 0.0240(6) Uani 1 1 d . . . . .
H16A H 0.455773 0.464381 0.375078 0.036 Uiso 1 1 calc R U . . .
H16B H 0.570757 0.402864 0.339674 0.036 Uiso 1 1 calc R U . . .
H16C H 0.483427 0.480977 0.284201 0.036 Uiso 1 1 calc R U . . .

loop_
_atom_site_aniso_label
_atom_site_aniso_U_11
_atom_site_aniso_U_22
_atom_site_aniso_U_33
_atom_site_aniso_U_23
_atom_site_aniso_U_13
_atom_site_aniso_U_12
C1 0.0231(13) 0.0167(12) 0.0126(12) -0.0003(9) 0.0022(10) 0.0001(10)
Cu1 0.01690(15) 0.02199(16) 0.01539(15) -0.00021(12) 0.00387(12) 0.00422(12)
I1 0.03039(10) 0.01562(9) 0.01729(9) 0.00068(6) 0.00793(7) 0.00074(6)
N1 0.0181(10) 0.0161(10) 0.0154(10) 0.0002(8) 0.0038(8) 0.0019(8)
Si1 0.0176(3) 0.0191(3) 0.0133(3) -0.0018(3) 0.0010(3) 0.0025(3)
C2 0.0181(12) 0.0162(12) 0.0163(12) 0.0010(9) 0.0003(10) 0.0011(9)
Cu2 0.03021(18) 0.01861(17) 0.02324(17) -0.00092(13) 0.00553(14) 0.00138(13)
I2 0.03523(11) 0.02132(10) 0.03445(11) -0.00447(7) 0.01680(8) -0.00096(7)
N2 0.0170(10) 0.0185(11) 0.0160(10) -0.0016(8) 0.0033(8) -0.0005(8)
Si2 0.0171(3) 0.0172(3) 0.0143(3) 0.0005(3) 0.0030(3) 0.0010(3)
C3 0.0188(12) 0.0131(12) 0.0194(13) 0.0016(10) 0.0050(10) -0.0013(9)
C4 0.0226(13) 0.0158(12) 0.0135(12) -0.0003(9) 0.0046(10) 0.0003(10)
C5 0.0208(13) 0.0139(12) 0.0145(12) 0.0004(9) 0.0025(10) 0.0005(10)
C6 0.0200(13) 0.0252(14) 0.0183(13) -0.0002(10) 0.0063(10) 0.0014(11)
C7 0.0212(13) 0.0210(13) 0.0159(12) -0.0012(10) 0.0034(10) -0.0018(10)
C8 0.0191(12) 0.0201(13) 0.0223(13) -0.0046(10) 0.0080(10) -0.0009(10)
C9 0.0181(12) 0.0137(12) 0.0255(14) -0.0023(10) 0.0035(10) 0.0001(10)
C10 0.0194(13) 0.0165(12) 0.0201(13) -0.0001(10) 0.0014(10) -0.0013(10)
C11 0.0181(12) 0.0133(12) 0.0175(12) -0.0010(9) 0.0027(10) -0.0014(9)
C12 0.0205(13) 0.0292(15) 0.0309(15) 0.0011(12) 0.0055(11) 0.0066(12)
C13 0.0204(13) 0.0217(14) 0.0341(15) -0.0030(12) 0.0024(11) 0.0008(11)
C14 0.0290(15) 0.0373(17) 0.0161(13) -0.0056(11) 0.0012(11) 0.0059(12)
C15 0.0278(14) 0.0255(14) 0.0183(13) 0.0032(11) 0.0025(11) 0.0058(11)
C16 0.0227(13) 0.0255(14) 0.0251(14) 0.0001(11) 0.0074(11) -0.0035(11)

loop_
_atom_type_symbol
_atom_type_description
_atom_type_scat_dispersion_real
_atom_type_scat_dispersion_imag
_atom_type_scat_source
C C 0.0033 0.0016 'International Tables Vol C Tables 4.2.6.8 and 6.1.1.4'
H H 0.0000 0.0000 'International Tables Vol C Tables 4.2.6.8 and 6.1.1.4'
Cu Cu 0.3201 1.2651 'International Tables Vol C Tables 4.2.6.8 and 6.1.1.4'
I I -0.4742 1.8119 'International Tables Vol C Tables 4.2.6.8 and 6.1.1.4'
N N 0.0061 0.0033 'International Tables Vol C Tables 4.2.6.8 and 6.1.1.4'
Si Si 0.0817 0.0704 'International Tables Vol C Tables 4.2.6.8 and 6.1.1.4'

loop_
_geom_angle_atom_site_label_1
_geom_angle_atom_site_label_2
_geom_angle_atom_site_label_3
_geom_angle
_geom_angle_site_symmetry_1
_geom_angle_site_symmetry_3
_geom_angle_publ_flag
N1 C1 H1 118.6 . . ?
N1 C1 C2 122.7(2) . . ?
C2 C1 H1 118.6 . . ?
N1 Cu1 I1 102.75(6) . . ?
N2 Cu1 I1 108.57(6) . . ?
N2 Cu1 N1 148.26(9) . . ?
Cu2 I1 Cu1 72.934(11) . . ?
C1 N1 Cu1 120.40(17) . . ?
C1 N1 C5 118.6(2) . . ?
C5 N1 Cu1 120.97(17) . . ?
C5 Si1 Si2 109.47(8) . . ?
C13 Si1 Si2 112.36(9) . . ?
C13 Si1 C5 109.27(12) . . ?
C13 Si1 C14 108.92(14) . . ?
C14 Si1 Si2 108.96(10) . . ?
C14 Si1 C5 107.74(12) . . ?
C1 C2 H2 119.9 . . ?
C1 C2 C3 120.2(2) . . ?
C3 C2 H2 119.9 . . ?
I1 Cu2 Cu2 175.38(2) . 3_665 ?
I1 Cu2 I2 124.441(14) . . ?
I1 Cu2 I2 116.950(14) . 3_665 ?
I2 Cu2 Cu2 60.171(13) . 3_665 ?
I2 Cu2 Cu2 58.438(13) 3_665 3_665 ?
I2 Cu2 I2 118.609(14) . 3_665 ?
Cu2 I2 Cu2 61.392(14) . 3_665 ?
C7 N2 Cu1 120.65(17) . . ?
C7 N2 C11 118.0(2) . . ?
C11 N2 Cu1 121.19(17) . . ?
C11 Si2 Si1 112.32(8) . . ?
C15 Si2 Si1 107.89(9) . . ?
C15 Si2 C11 108.29(12) . . ?
C16 Si2 Si1 112.39(9) . . ?
C16 Si2 C11 106.14(12) . . ?
C16 Si2 C15 109.73(13) . . ?
C2 C3 C4 116.8(2) . . ?
C2 C3 C6 121.5(2) . . ?
C4 C3 C6 121.8(2) . . ?
C3 C4 H4 119.4 . . ?
C5 C4 C3 121.2(2) . . ?
C5 C4 H4 119.4 . . ?
N1 C5 Si1 116.06(18) . . ?
N1 C5 C4 120.5(2) . . ?
C4 C5 Si1 123.43(18) . . ?
C3 C6 H6A 109.5 . . ?
C3 C6 H6B 109.5 . . ?
C3 C6 H6C 109.5 . . ?
H6A C6 H6B 109.5 . . ?
H6A C6 H6C 109.5 . . ?
H6B C6 H6C 109.5 . . ?
N2 C7 H7 118.4 . . ?
N2 C7 C8 123.2(2) . . ?
C8 C7 H7 118.4 . . ?
C7 C8 H8 120.1 . . ?
C7 C8 C9 119.8(2) . . ?
C9 C8 H8 120.1 . . ?
C8 C9 C10 116.8(2) . . ?
C8 C9 C12 121.6(2) . . ?
C10 C9 C12 121.5(2) . . ?
C9 C10 H10 119.1 . . ?
C11 C10 C9 121.7(2) . . ?
C11 C10 H10 119.1 . . ?
N2 C11 Si2 117.44(18) . . ?
N2 C11 C10 120.3(2) . . ?
C10 C11 Si2 122.16(19) . . ?
C9 C12 H12A 109.5 . . ?
C9 C12 H12B 109.5 . . ?
C9 C12 H12C 109.5 . . ?
H12A C12 H12B 109.5 . . ?
H12A C12 H12C 109.5 . . ?
H12B C12 H12C 109.5 . . ?
Si1 C13 H13A 109.5 . . ?
Si1 C13 H13B 109.5 . . ?
Si1 C13 H13C 109.5 . . ?
H13A C13 H13B 109.5 . . ?
H13A C13 H13C 109.5 . . ?
H13B C13 H13C 109.5 . . ?
Si1 C14 H14A 109.5 . . ?
Si1 C14 H14B 109.5 . . ?
Si1 C14 H14C 109.5 . . ?
H14A C14 H14B 109.5 . . ?
H14A C14 H14C 109.5 . . ?
H14B C14 H14C 109.5 . . ?
Si2 C15 H15A 109.5 . . ?
Si2 C15 H15B 109.5 . . ?
Si2 C15 H15C 109.5 . . ?
H15A C15 H15B 109.5 . . ?
H15A C15 H15C 109.5 . . ?
H15B C15 H15C 109.5 . . ?
Si2 C16 H16A 109.5 . . ?
Si2 C16 H16B 109.5 . . ?
Si2 C16 H16C 109.5 . . ?
H16A C16 H16B 109.5 . . ?
H16A C16 H16C 109.5 . . ?
H16B C16 H16C 109.5 . . ?

loop_
_geom_bond_atom_site_label_1
_geom_bond_atom_site_label_2
_geom_bond_distance
_geom_bond_site_symmetry_2
_geom_bond_publ_flag
C1 H1 0.9500 . ?
C1 N1 1.344(3) . ?
C1 C2 1.379(4) . ?
Cu1 I1 2.7375(4) . ?
Cu1 N1 1.945(2) . ?
Cu1 N2 1.939(2) . ?
I1 Cu2 2.5310(4) . ?
N1 C5 1.362(3) . ?
Si1 Si2 2.3514(10) . ?
Si1 C5 1.893(3) . ?
Si1 C13 1.866(3) . ?
Si1 C14 1.870(3) . ?
C2 H2 0.9500 . ?
C2 C3 1.387(4) . ?
Cu2 Cu2 2.6264(7) 3_665 ?
Cu2 I2 2.5491(4) . ?
Cu2 I2 2.5953(4) 3_665 ?
N2 C7 1.351(3) . ?
N2 C11 1.367(3) . ?
Si2 C11 1.895(3) . ?
Si2 C15 1.874(3) . ?
Si2 C16 1.871(3) . ?
C3 C4 1.396(4) . ?
C3 C6 1.500(4) . ?
C4 H4 0.9500 . ?
C4 C5 1.390(4) . ?
C6 H6A 0.9800 . ?
C6 H6B 0.9800 . ?
C6 H6C 0.9800 . ?
C7 H7 0.9500 . ?
C7 C8 1.381(4) . ?
C8 H8 0.9500 . ?
C8 C9 1.385(4) . ?
C9 C10 1.393(4) . ?
C9 C12 1.504(4) . ?
C10 H10 0.9500 . ?
C10 C11 1.387(4) . ?
C12 H12A 0.9800 . ?
C12 H12B 0.9800 . ?
C12 H12C 0.9800 . ?
C13 H13A 0.9800 . ?
C13 H13B 0.9800 . ?
C13 H13C 0.9800 . ?
C14 H14A 0.9800 . ?
C14 H14B 0.9800 . ?
C14 H14C 0.9800 . ?
C15 H15A 0.9800 . ?
C15 H15B 0.9800 . ?
C15 H15C 0.9800 . ?
C16 H16A 0.9800 . ?
C16 H16B 0.9800 . ?
C16 H16C 0.9800 . ?

loop_
_geom_torsion_atom_site_label_1
_geom_torsion_atom_site_label_2
_geom_torsion_atom_site_label_3
_geom_torsion_atom_site_label_4
_geom_torsion
_geom_torsion_site_symmetry_1
_geom_torsion_site_symmetry_2
_geom_torsion_site_symmetry_3
_geom_torsion_site_symmetry_4
_geom_torsion_publ_flag
C1 N1 C5 Si1 -176.37(18) . . . . ?
C1 N1 C5 C4 1.8(3) . . . . ?
C1 C2 C3 C4 1.6(4) . . . . ?
C1 C2 C3 C6 -178.5(2) . . . . ?
Cu1 N1 C5 Si1 6.0(3) . . . . ?
Cu1 N1 C5 C4 -175.82(18) . . . . ?
Cu1 N2 C7 C8 175.23(19) . . . . ?
Cu1 N2 C11 Si2 9.2(3) . . . . ?
Cu1 N2 C11 C10 -174.03(18) . . . . ?
N1 C1 C2 C3 0.1(4) . . . . ?
Si1 Si2 C11 N2 -51.6(2) . . . . ?
Si1 Si2 C11 C10 131.72(19) . . . . ?
C2 C1 N1 Cu1 175.81(19) . . . . ?
C2 C1 N1 C5 -1.9(4) . . . . ?
C2 C3 C4 C5 -1.6(4) . . . . ?
N2 C7 C8 C9 -1.4(4) . . . . ?
Si2 Si1 C5 N1 -57.59(19) . . . . ?
Si2 Si1 C5 C4 124.2(2) . . . . ?
C3 C4 C5 N1 -0.1(4) . . . . ?
C3 C4 C5 Si1 177.99(18) . . . . ?
C6 C3 C4 C5 178.5(2) . . . . ?
C7 N2 C11 Si2 -174.96(18) . . . . ?
C7 N2 C11 C10 1.8(3) . . . . ?
C7 C8 C9 C10 2.1(4) . . . . ?
C7 C8 C9 C12 -177.4(2) . . . . ?
C8 C9 C10 C11 -0.9(4) . . . . ?
C9 C10 C11 N2 -1.0(4) . . . . ?
C9 C10 C11 Si2 175.55(19) . . . . ?
C11 N2 C7 C8 -0.6(4) . . . . ?
C12 C9 C10 C11 178.6(2) . . . . ?
C13 Si1 C5 N1 65.9(2) . . . . ?
C13 Si1 C5 C4 -112.3(2) . . . . ?
C14 Si1 C5 N1 -175.95(19) . . . . ?
C14 Si1 C5 C4 5.9(3) . . . . ?
C15 Si2 C11 N2 -170.63(19) . . . . ?
C15 Si2 C11 C10 12.7(2) . . . . ?
C16 Si2 C11 N2 71.6(2) . . . . ?
C16 Si2 C11 C10 -105.1(2) . . . . ?
